data_7719887
loop_
_publ_author_name
'Piyawongsiri, Thitirat'
'Chumsaeng, Phongnarin'
'Phomphrai, Khamphee'

_publ_section_title
;
 Indium alkoxide complexes supported by constrained Schiff-base ligands
 for the ring-opening (co)polymerization of cyclic esters
;
_journal_name_full 'Dalton Transactions'
_journal_paper_doi 10.1039/D5DT02356D
_journal_year 2025
_chemical_formula_moiety 'C41 H61 In N2 O3, C3 H7, C3 H3'
_chemical_formula_sum 'C47 H71 In N2 O3'
_chemical_formula_weight 826.87
_chemical_properties_physical Air-sensitive,Moisture-sensitive
_space_group_crystal_system monoclinic
_space_group_IT_number 14
_space_group_name_Hall '-P 2ybc'
_space_group_name_H-M_alt 'P 1 21/c 1'
_atom_sites_solution_hydrogens mixed
_atom_sites_solution_primary dual
_audit_creation_date 2022-11-29
_audit_creation_method
;
Olex2 1.3
(compiled 2020.11.12 svn.r5f609507 for OlexSys, GUI svn.r6408)
;
_audit_update_record
;
2025-09-18 deposited with the CCDC.	2025-11-11 downloaded from the CCDC.
;
_cell_angle_alpha 90
_cell_angle_beta 115.0980(10)
_cell_angle_gamma 90
_cell_formula_units_Z 4
_cell_length_a 19.4446(8)
_cell_length_b 11.7245(5)
_cell_length_c 21.2867(9)
_cell_measurement_reflns_used 9274
_cell_measurement_temperature 100(2)
_cell_measurement_theta_max 72.38
_cell_measurement_theta_min 5.02
_cell_volume 4394.7(3)
_computing_cell_refinement 'SAINT V8.40B (?, 2016)'
_computing_data_reduction 'SAINT V8.40B (?, 2016)'
_computing_molecular_graphics 'Olex2 1.3 (Dolomanov et al., 2009)'
_computing_publication_material 'Olex2 1.3 (Dolomanov et al., 2009)'
_computing_structure_refinement 'SHELXL 2018/3 (Sheldrick, 2015)'
_computing_structure_solution 'SHELXT 2014/5 (Sheldrick, 2014)'
_diffrn_ambient_temperature 100.0
_diffrn_measured_fraction_theta_full 0.999
_diffrn_measured_fraction_theta_max 0.999
_diffrn_measurement_device_type 'Bruker APEX-II CCD'
_diffrn_measurement_method '\f and \w scans'
_diffrn_radiation_type CuK\a
_diffrn_radiation_wavelength 1.54178
_diffrn_reflns_av_R_equivalents 0.0313
_diffrn_reflns_av_unetI/netI 0.0138
_diffrn_reflns_Laue_measured_fraction_full 0.999
_diffrn_reflns_Laue_measured_fraction_max 0.999
_diffrn_reflns_limit_h_max 23
_diffrn_reflns_limit_h_min -23
_diffrn_reflns_limit_k_max 14
_diffrn_reflns_limit_k_min -14
_diffrn_reflns_limit_l_max 25
_diffrn_reflns_limit_l_min -25
_diffrn_reflns_number 102062
_diffrn_reflns_point_group_measured_fraction_full 0.999
_diffrn_reflns_point_group_measured_fraction_max 0.999
_diffrn_reflns_theta_full 67.679
_diffrn_reflns_theta_max 70.068
_diffrn_reflns_theta_min 4.414
_diffrn_source_current 1.0
_diffrn_source_power 0.05
_diffrn_source_voltage 50.0
_diffrn_standards_number 0
_exptl_absorpt_coefficient_mu 4.599
_exptl_absorpt_correction_T_max 0.7536
_exptl_absorpt_correction_T_min 0.6420
_exptl_absorpt_correction_type multi-scan
_exptl_absorpt_process_details
;
SADABS-2016/2 (Bruker,2016/2) was used for absorption correction.
wR2(int) was 0.0667 before and 0.0533 after correction.
The Ratio of minimum to maximum transmission is 0.8519.
The \l/2 correction factor is Not present.
;
_exptl_crystal_colour brown
_exptl_crystal_colour_primary brown
_exptl_crystal_density_diffrn 1.250
_exptl_crystal_description block
_exptl_crystal_F_000 1760
_exptl_crystal_size_max 0.177
_exptl_crystal_size_mid 0.167
_exptl_crystal_size_min 0.102
_refine_diff_density_max 0.592
_refine_diff_density_min -0.444
_refine_diff_density_rms 0.045
_refine_ls_extinction_method none
_refine_ls_goodness_of_fit_ref 1.066
_refine_ls_hydrogen_treatment mixed
_refine_ls_matrix_type full
_refine_ls_number_parameters 518
_refine_ls_number_reflns 8332
_refine_ls_number_restraints 0
_refine_ls_restrained_S_all 1.066
_refine_ls_R_factor_all 0.0188
_refine_ls_R_factor_gt 0.0186
_refine_ls_shift/su_max 0.004
_refine_ls_shift/su_mean 0.000
_refine_ls_structure_factor_coef Fsqd
_refine_ls_weighting_details 'w=1/[\s^2^(Fo^2^)+(0.0264P)^2^+2.1559P] where P=(Fo^2^+2Fc^2^)/3'
_refine_ls_weighting_scheme calc
_refine_ls_wR_factor_gt 0.0509
_refine_ls_wR_factor_ref 0.0510
_reflns_Friedel_coverage 0.000
_reflns_number_gt 8255
_reflns_number_total 8332
_reflns_threshold_expression 'I > 2\s(I)'
_cod_data_source_file d5dt02356d2.cif
_cod_data_source_block p21_c
_cod_database_code 7719887
_shelx_shelxl_version_number 2018/3
_shelx_space_group_comment
;
The symmetry employed for this shelxl refinement is uniquely defined
by the following loop, which should always be used as a source of
symmetry information in preference to the above space-group names.
They are only intended as comments.
;
_shelx_estimated_absorpt_t_max 0.651
_shelx_estimated_absorpt_t_min 0.497
_olex2_refinement_description
;
1. Fixed Uiso
 At 1.2 times of:
  All C(H) groups, All C(H,H) groups
 At 1.5 times of:
  All C(H,H,H) groups
2.a Secondary CH2 refined with riding coordinates:
 C5(H5A,H5B), C18(H18A,H18B), C19(H19A,H19B), C20(H20A,H20B), C43(H43A,H43B),
 C44(H44A,H44B)
2.b Aromatic/amide H refined with riding coordinates:
 C12(H12), C29(H29), C45(H45), C46(H46), C47(H47)
2.c Idealised Me refined as rotating group:
 C9(H9A,H9B,H9C), C10(H10A,H10B,H10C), C11(H11A,H11B,H11C), C14(H14A,H14B,
 H14C), C15(H15A,H15B,H15C), C17(H17A,H17B,H17C), C26(H26A,H26B,H26C), C27(H27A,
 H27B,H27C), C28(H28A,H28B,H28C), C32(H32A,H32B,H32C), C33(H33A,H33B,H33C),
 C34(H34A,H34B,H34C), C39(H39A,H39B,H39C), C40(H40A,H40B,H40C), C41(H41A,H41B,
 H41C), C42(H42A,H42B,H42C)
;
_olex2_submission_special_instructions 'No special instructions were received'

loop_
_space_group_symop_operation_xyz
'x, y, z'
'-x, y+1/2, -z+1/2'
'-x, -y, -z'
'x, -y-1/2, z-1/2'

loop_
_atom_site_label
_atom_site_type_symbol
_atom_site_fract_x
_atom_site_fract_y
_atom_site_fract_z
_atom_site_U_iso_or_equiv
_atom_site_adp_type
_atom_site_occupancy
_atom_site_site_symmetry_order
_atom_site_calc_flag
_atom_site_refinement_flags_posn
_atom_site_refinement_flags_adp
_atom_site_refinement_flags_occupancy
_atom_site_disorder_assembly
_atom_site_disorder_group
In01 In 0.33291(2) 0.36699(2) 0.47424(2) 0.01401(4) Uani 1 1 d . . . . .
O1 O 0.40834(5) 0.37813(8) 0.58005(5) 0.01824(19) Uani 1 1 d . . . . .
O2 O 0.28287(5) 0.22391(8) 0.49647(5) 0.01954(19) Uani 1 1 d . . . . .
O3 O 0.28282(5) 0.52216(8) 0.45998(5) 0.0212(2) Uani 1 1 d . . . . .
N1 N 0.43589(6) 0.36537(9) 0.45617(6) 0.0156(2) Uani 1 1 d . . . . .
N2 N 0.27385(6) 0.30886(9) 0.36275(5) 0.0171(2) Uani 1 1 d . . . . .
C1 C 0.47737(7) 0.33529(11) 0.61128(7) 0.0160(2) Uani 1 1 d . . . . .
C2 C 0.52148(7) 0.30828(11) 0.57483(7) 0.0162(2) Uani 1 1 d . . . . .
C3 C 0.50111(7) 0.32894(11) 0.50213(7) 0.0158(2) Uani 1 1 d . . . . .
C4 C 0.56880(7) 0.30375(12) 0.48737(7) 0.0193(3) Uani 1 1 d . . . . .
C5 C 0.62667(7) 0.24660(12) 0.55320(7) 0.0207(3) Uani 1 1 d . . . . .
H5A H 0.631194 0.164325 0.545194 0.025 Uiso 1 1 calc R U . . .
H5B H 0.677235 0.282586 0.568261 0.025 Uiso 1 1 calc R U . . .
C6 C 0.59599(7) 0.26396(11) 0.60705(7) 0.0179(3) Uani 1 1 d . . . . .
C7 C 0.63026(7) 0.24526(11) 0.67812(7) 0.0197(3) Uani 1 1 d . . . . .
C8 C 0.71334(8) 0.20524(13) 0.71851(8) 0.0244(3) Uani 1 1 d . . . . .
C9 C 0.76735(8) 0.30285(13) 0.72162(8) 0.0258(3) Uani 1 1 d . . . . .
H9A H 0.758282 0.325263 0.674396 0.039 Uiso 1 1 calc R U . . .
H9B H 0.820036 0.277310 0.746747 0.039 Uiso 1 1 calc R U . . .
H9C H 0.758203 0.368274 0.745716 0.039 Uiso 1 1 calc R U . . .
C10 C 0.73108(10) 0.10026(15) 0.68472(10) 0.0423(4) Uani 1 1 d . . . . .
H10A H 0.695111 0.039081 0.680726 0.063 Uiso 1 1 calc R U . . .
H10B H 0.782919 0.074210 0.713445 0.063 Uiso 1 1 calc R U . . .
H10C H 0.726514 0.120547 0.638453 0.063 Uiso 1 1 calc R U . . .
C11 C 0.73100(9) 0.17268(17) 0.79366(9) 0.0391(4) Uani 1 1 d . . . . .
H11A H 0.725331 0.239939 0.818391 0.059 Uiso 1 1 calc R U . . .
H11B H 0.783215 0.144223 0.816737 0.059 Uiso 1 1 calc R U . . .
H11C H 0.695727 0.113100 0.793817 0.059 Uiso 1 1 calc R U . . .
C12 C 0.58622(8) 0.27425(11) 0.71379(7) 0.0197(3) Uani 1 1 d . . . . .
H12 H 0.608519 0.262087 0.762515 0.024 Uiso 1 1 calc R U . . .
C13 C 0.51296(7) 0.31914(11) 0.68442(7) 0.0175(3) Uani 1 1 d . . . . .
C14 C 0.46153(8) 0.48631(12) 0.72403(7) 0.0242(3) Uani 1 1 d . . . . .
H14A H 0.510913 0.524394 0.739843 0.036 Uiso 1 1 calc R U . . .
H14B H 0.436121 0.510620 0.752897 0.036 Uiso 1 1 calc R U . . .
H14C H 0.430074 0.506730 0.675571 0.036 Uiso 1 1 calc R U . . .
C15 C 0.52064(8) 0.32743(13) 0.80666(7) 0.0242(3) Uani 1 1 d . . . . .
H15A H 0.530411 0.245176 0.811689 0.036 Uiso 1 1 calc R U . . .
H15B H 0.492758 0.350160 0.833681 0.036 Uiso 1 1 calc R U . . .
H15C H 0.569028 0.368614 0.823633 0.036 Uiso 1 1 calc R U . . .
C16 C 0.47331(8) 0.35613(12) 0.73000(7) 0.0195(3) Uani 1 1 d . . . . .
C17 C 0.39610(8) 0.29622(14) 0.70751(7) 0.0251(3) Uani 1 1 d . . . . .
H17A H 0.364217 0.312885 0.658559 0.038 Uiso 1 1 calc R U . . .
H17B H 0.370936 0.323923 0.735890 0.038 Uiso 1 1 calc R U . . .
H17C H 0.403952 0.213673 0.713774 0.038 Uiso 1 1 calc R U . . .
C18 C 0.43026(8) 0.38958(12) 0.38590(7) 0.0188(3) Uani 1 1 d . . . . .
H18A H 0.432978 0.317052 0.363244 0.023 Uiso 1 1 calc R U . . .
H18B H 0.473751 0.437609 0.389742 0.023 Uiso 1 1 calc R U . . .
C19 C 0.35652(7) 0.45049(12) 0.34141(7) 0.0192(3) Uani 1 1 d . . . . .
H19A H 0.345930 0.507852 0.370296 0.023 Uiso 1 1 calc R U . . .
H19B H 0.363115 0.491742 0.303756 0.023 Uiso 1 1 calc R U . . .
C20 C 0.28851(8) 0.37145(11) 0.30941(7) 0.0195(3) Uani 1 1 d . . . . .
H20A H 0.243030 0.416771 0.280627 0.023 Uiso 1 1 calc R U . . .
H20B H 0.297716 0.316069 0.278710 0.023 Uiso 1 1 calc R U . . .
C21 C 0.22183(7) 0.23102(11) 0.34112(6) 0.0168(3) Uani 1 1 d . . . . .
C22 C 0.19576(7) 0.16101(11) 0.38292(7) 0.0171(2) Uani 1 1 d . . . . .
C23 C 0.22587(7) 0.15812(11) 0.45625(7) 0.0171(3) Uani 1 1 d . . . . .
C24 C 0.19228(7) 0.07890(11) 0.48555(7) 0.0185(3) Uani 1 1 d . . . . .
C25 C 0.22084(8) 0.06646(12) 0.56461(7) 0.0223(3) Uani 1 1 d . . . . .
C26 C 0.20834(9) 0.17859(14) 0.59543(7) 0.0267(3) Uani 1 1 d . . . . .
H26A H 0.235492 0.240362 0.584564 0.040 Uiso 1 1 calc R U . . .
H26B H 0.227595 0.170869 0.645880 0.040 Uiso 1 1 calc R U . . .
H26C H 0.153952 0.196178 0.575554 0.040 Uiso 1 1 calc R U . . .
C27 C 0.30570(8) 0.03451(14) 0.59748(8) 0.0278(3) Uani 1 1 d . . . . .
H27A H 0.312975 -0.036452 0.576730 0.042 Uiso 1 1 calc R U . . .
H27B H 0.323050 0.023884 0.647553 0.042 Uiso 1 1 calc R U . . .
H27C H 0.335046 0.095778 0.589070 0.042 Uiso 1 1 calc R U . . .
C28 C 0.17840(10) -0.02764(15) 0.58428(8) 0.0335(4) Uani 1 1 d . . . . .
H28A H 0.124137 -0.009274 0.564846 0.050 Uiso 1 1 calc R U . . .
H28B H 0.198496 -0.032740 0.634905 0.050 Uiso 1 1 calc R U . . .
H28C H 0.185521 -0.100847 0.565615 0.050 Uiso 1 1 calc R U . . .
C29 C 0.13164(8) 0.01357(12) 0.44045(7) 0.0200(3) Uani 1 1 d . . . . .
H29 H 0.109907 -0.038764 0.460975 0.024 Uiso 1 1 calc R U . . .
C30 C 0.09939(7) 0.01732(11) 0.36766(7) 0.0194(3) Uani 1 1 d . . . . .
C31 C 0.02992(8) -0.05759(13) 0.32463(8) 0.0256(3) Uani 1 1 d . . . . .
C32 C -0.03753(10) 0.01690(18) 0.27948(10) 0.0469(5) Uani 1 1 d . . . . .
H32A H -0.049377 0.070178 0.308982 0.070 Uiso 1 1 calc R U . . .
H32B H -0.081752 -0.031582 0.254089 0.070 Uiso 1 1 calc R U . . .
H32C H -0.024694 0.059871 0.246414 0.070 Uiso 1 1 calc R U . . .
C33 C 0.04889(13) -0.14140(16) 0.27884(11) 0.0460(5) Uani 1 1 d . . . . .
H33A H 0.063549 -0.098700 0.246849 0.069 Uiso 1 1 calc R U . . .
H33B H 0.004231 -0.188345 0.252263 0.069 Uiso 1 1 calc R U . . .
H33C H 0.091007 -0.190652 0.308194 0.069 Uiso 1 1 calc R U . . .
C34 C 0.00487(10) -0.13018(14) 0.37149(9) 0.0338(4) Uani 1 1 d . . . . .
H34A H 0.046944 -0.179340 0.401017 0.051 Uiso 1 1 calc R U . . .
H34B H -0.038666 -0.177477 0.342632 0.051 Uiso 1 1 calc R U . . .
H34C H -0.009617 -0.079932 0.400663 0.051 Uiso 1 1 calc R U . . .
C35 C 0.13371(7) 0.09258(11) 0.33933(7) 0.0174(3) Uani 1 1 d . . . . .
C36 C 0.11494(8) 0.11785(12) 0.26395(7) 0.0194(3) Uani 1 1 d . . . . .
C37 C 0.17740(8) 0.19897(12) 0.26574(7) 0.0208(3) Uani 1 1 d . . . . .
C38 C 0.21984(8) 0.54258(13) 0.47609(8) 0.0237(3) Uani 1 1 d . . . . .
C39 C 0.15107(10) 0.4786(3) 0.42466(11) 0.0672(8) Uani 1 1 d . . . . .
H39A H 0.141375 0.501390 0.377335 0.101 Uiso 1 1 calc R U . . .
H39B H 0.106660 0.496893 0.433320 0.101 Uiso 1 1 calc R U . . .
H39C H 0.160793 0.396406 0.430140 0.101 Uiso 1 1 calc R U . . .
C40 C 0.23774(10) 0.50343(17) 0.54903(9) 0.0391(4) Uani 1 1 d . . . . .
H40A H 0.247214 0.421066 0.552634 0.059 Uiso 1 1 calc R U . . .
H40B H 0.194637 0.520451 0.559901 0.059 Uiso 1 1 calc R U . . .
H40C H 0.282989 0.543400 0.581864 0.059 Uiso 1 1 calc R U . . .
C41 C 0.20546(15) 0.67019(19) 0.47142(16) 0.0685(8) Uani 1 1 d . . . . .
H41A H 0.251239 0.709753 0.503669 0.103 Uiso 1 1 calc R U . . .
H41B H 0.163234 0.687060 0.483574 0.103 Uiso 1 1 calc R U . . .
H41C H 0.192617 0.696177 0.423994 0.103 Uiso 1 1 calc R U . . .
H4A H 0.5874(11) 0.3746(15) 0.4790(9) 0.027(5) Uiso 1 1 d . . . . .
H4B H 0.5549(10) 0.2576(16) 0.4472(10) 0.030(4) Uiso 1 1 d . . . . .
H36A H 0.0668(11) 0.1560(16) 0.2421(10) 0.028(4) Uiso 1 1 d . . . . .
H36B H 0.1128(9) 0.0519(16) 0.2377(9) 0.025(4) Uiso 1 1 d . . . . .
H37A H 0.1588(10) 0.2637(17) 0.2364(10) 0.032(5) Uiso 1 1 d . . . . .
H37B H 0.2111(11) 0.1617(17) 0.2484(10) 0.033(5) Uiso 1 1 d . . . . .
C42 C -0.02279(18) 0.2549(3) 0.42755(18) 0.0860(9) Uani 1 1 d . . . . .
H42A H -0.055610 0.223036 0.382063 0.129 Uiso 1 1 calc R U . . .
H42B H -0.033509 0.217086 0.463475 0.129 Uiso 1 1 calc R U . . .
H42C H 0.030524 0.242707 0.436835 0.129 Uiso 1 1 calc R U . . .
C43 C -0.03819(13) 0.3841(2) 0.42798(14) 0.0668(7) Uani 1 1 d . . . . .
H43A H -0.022909 0.422886 0.394566 0.080 Uiso 1 1 calc R U . . .
H43B H -0.093339 0.396556 0.412534 0.080 Uiso 1 1 calc R U . . .
C44 C 0.00392(12) 0.4361(2) 0.49833(12) 0.0539(5) Uani 1 1 d . . . . .
H44A H 0.058487 0.417503 0.514977 0.065 Uiso 1 1 calc R U . . .
H44B H -0.014193 0.400206 0.530635 0.065 Uiso 1 1 calc R U . . .
C45 C 0.43579(10) 0.05895(14) 0.49345(10) 0.0369(4) Uani 1 1 d . . . . .
H45 H 0.391435 0.099290 0.488569 0.044 Uiso 1 1 calc R U . . .
C46 C 0.45035(10) 0.04008(15) 0.43596(10) 0.0376(4) Uani 1 1 d . . . . .
H46 H 0.416115 0.068082 0.391841 0.045 Uiso 1 1 calc R U . . .
C47 C 0.51462(10) -0.01942(14) 0.44253(10) 0.0362(4) Uani 1 1 d . . . . .
H47 H 0.524337 -0.032802 0.403019 0.043 Uiso 1 1 calc R U . . .

loop_
_atom_site_aniso_label
_atom_site_aniso_U_11
_atom_site_aniso_U_22
_atom_site_aniso_U_33
_atom_site_aniso_U_23
_atom_site_aniso_U_13
_atom_site_aniso_U_12
In01 0.01302(5) 0.01618(6) 0.01346(5) -0.00014(3) 0.00622(4) -0.00090(3)
O1 0.0144(4) 0.0251(5) 0.0146(4) -0.0014(3) 0.0055(4) 0.0004(3)
O2 0.0195(4) 0.0218(5) 0.0156(4) 0.0005(4) 0.0058(4) -0.0064(4)
O3 0.0209(5) 0.0206(5) 0.0283(5) 0.0041(4) 0.0164(4) 0.0043(4)
N1 0.0167(5) 0.0168(5) 0.0151(5) -0.0002(4) 0.0086(4) -0.0016(4)
N2 0.0176(5) 0.0185(5) 0.0155(5) 0.0016(4) 0.0072(4) -0.0005(4)
C1 0.0155(6) 0.0147(6) 0.0177(6) -0.0009(5) 0.0070(5) -0.0038(5)
C2 0.0164(6) 0.0141(6) 0.0177(6) -0.0015(5) 0.0069(5) -0.0031(5)
C3 0.0179(6) 0.0124(6) 0.0190(6) -0.0030(5) 0.0097(5) -0.0038(5)
C4 0.0171(6) 0.0225(7) 0.0202(7) -0.0035(5) 0.0097(5) -0.0018(5)
C5 0.0180(6) 0.0212(7) 0.0242(7) -0.0015(5) 0.0103(5) 0.0015(5)
C6 0.0173(6) 0.0134(6) 0.0233(7) -0.0009(5) 0.0089(5) -0.0021(5)
C7 0.0168(6) 0.0162(6) 0.0236(7) 0.0025(5) 0.0061(5) -0.0009(5)
C8 0.0183(7) 0.0236(7) 0.0270(7) 0.0041(6) 0.0053(6) 0.0028(5)
C9 0.0172(6) 0.0293(8) 0.0284(7) 0.0007(6) 0.0073(6) 0.0004(6)
C10 0.0278(8) 0.0283(8) 0.0524(11) -0.0056(8) -0.0010(8) 0.0114(7)
C11 0.0213(7) 0.0532(11) 0.0347(9) 0.0220(8) 0.0040(7) 0.0044(7)
C12 0.0199(6) 0.0193(6) 0.0168(6) 0.0031(5) 0.0050(5) -0.0037(5)
C13 0.0182(6) 0.0170(6) 0.0173(6) -0.0002(5) 0.0077(5) -0.0050(5)
C14 0.0299(7) 0.0243(7) 0.0211(7) -0.0011(6) 0.0133(6) -0.0006(6)
C15 0.0267(7) 0.0295(8) 0.0164(6) 0.0004(6) 0.0091(6) -0.0044(6)
C16 0.0211(7) 0.0230(7) 0.0154(6) -0.0008(5) 0.0088(5) -0.0045(5)
C17 0.0226(7) 0.0350(8) 0.0200(7) -0.0015(6) 0.0113(6) -0.0081(6)
C18 0.0202(7) 0.0230(6) 0.0161(6) 0.0006(5) 0.0105(5) -0.0011(5)
C19 0.0219(6) 0.0193(6) 0.0180(6) 0.0029(5) 0.0098(5) -0.0013(5)
C20 0.0211(7) 0.0224(7) 0.0148(6) 0.0032(5) 0.0074(5) -0.0008(5)
C21 0.0164(6) 0.0174(6) 0.0157(6) 0.0009(5) 0.0058(5) 0.0037(5)
C22 0.0159(6) 0.0160(6) 0.0186(6) 0.0005(5) 0.0066(5) 0.0010(5)
C23 0.0153(6) 0.0169(6) 0.0183(6) 0.0002(5) 0.0064(5) 0.0005(5)
C24 0.0181(6) 0.0187(6) 0.0186(6) 0.0017(5) 0.0079(5) 0.0004(5)
C25 0.0233(7) 0.0248(7) 0.0178(6) 0.0026(5) 0.0079(5) -0.0045(6)
C26 0.0281(7) 0.0330(8) 0.0212(7) -0.0011(6) 0.0125(6) -0.0032(6)
C27 0.0266(7) 0.0315(8) 0.0212(7) 0.0064(6) 0.0060(6) 0.0020(6)
C28 0.0389(9) 0.0370(9) 0.0232(7) 0.0055(6) 0.0119(7) -0.0131(7)
C29 0.0197(6) 0.0186(6) 0.0230(7) 0.0008(5) 0.0102(5) -0.0020(5)
C30 0.0163(6) 0.0180(6) 0.0226(7) -0.0029(5) 0.0071(5) -0.0008(5)
C31 0.0236(7) 0.0269(7) 0.0251(7) -0.0055(6) 0.0094(6) -0.0095(6)
C32 0.0236(8) 0.0509(11) 0.0471(11) 0.0055(9) -0.0035(7) -0.0119(8)
C33 0.0626(13) 0.0398(10) 0.0507(11) -0.0246(8) 0.0386(10) -0.0302(9)
C34 0.0297(8) 0.0413(10) 0.0303(8) -0.0080(7) 0.0126(7) -0.0193(7)
C35 0.0156(6) 0.0165(6) 0.0184(6) -0.0016(5) 0.0055(5) 0.0025(5)
C36 0.0175(7) 0.0194(7) 0.0182(7) -0.0005(5) 0.0046(5) 0.0008(5)
C37 0.0211(7) 0.0225(7) 0.0157(6) 0.0004(5) 0.0048(5) -0.0016(5)
C38 0.0214(7) 0.0286(7) 0.0267(7) 0.0039(6) 0.0157(6) 0.0057(6)
C39 0.0195(8) 0.133(2) 0.0494(12) -0.0368(14) 0.0152(8) -0.0071(11)
C40 0.0416(9) 0.0538(11) 0.0326(9) 0.0064(8) 0.0262(8) 0.0155(8)
C41 0.0856(17) 0.0414(11) 0.127(2) 0.0361(13) 0.0919(18) 0.0352(12)
C42 0.0826(19) 0.0760(19) 0.104(2) -0.0433(17) 0.0434(17) -0.0226(15)
C43 0.0350(11) 0.0931(19) 0.0701(16) -0.0321(14) 0.0204(11) -0.0096(11)
C44 0.0422(10) 0.0708(14) 0.0614(13) -0.0205(11) 0.0343(10) -0.0146(10)
C45 0.0345(8) 0.0219(8) 0.0637(12) 0.0052(8) 0.0298(8) -0.0020(6)
C46 0.0343(9) 0.0322(9) 0.0427(9) 0.0067(7) 0.0127(7) -0.0093(7)
C47 0.0478(10) 0.0247(8) 0.0456(10) -0.0045(7) 0.0290(8) -0.0092(7)

loop_
_atom_type_symbol
_atom_type_description
_atom_type_scat_dispersion_real
_atom_type_scat_dispersion_imag
_atom_type_scat_source
C C 0.0181 0.0091 'International Tables Vol C Tables 4.2.6.8 and 6.1.1.4'
H H 0.0000 0.0000 'International Tables Vol C Tables 4.2.6.8 and 6.1.1.4'
In In 0.0822 5.0449 'International Tables Vol C Tables 4.2.6.8 and 6.1.1.4'
N N 0.0311 0.0180 'International Tables Vol C Tables 4.2.6.8 and 6.1.1.4'
O O 0.0492 0.0322 'International Tables Vol C Tables 4.2.6.8 and 6.1.1.4'

loop_
_geom_angle_atom_site_label_1
_geom_angle_atom_site_label_2
_geom_angle_atom_site_label_3
_geom_angle
_geom_angle_site_symmetry_1
_geom_angle_site_symmetry_3
_geom_angle_publ_flag
O1 In01 N1 85.11(4) . . ?
O1 In01 N2 162.74(4) . . ?
O2 In01 O1 89.29(4) . . ?
O2 In01 N1 125.42(4) . . ?
O2 In01 N2 85.28(4) . . ?
O3 In01 O1 100.20(4) . . ?
O3 In01 O2 120.94(4) . . ?
O3 In01 N1 113.48(4) . . ?
O3 In01 N2 96.64(4) . . ?
N1 In01 N2 84.73(4) . . ?
C1 O1 In01 127.84(8) . . ?
C23 O2 In01 131.55(8) . . ?
C38 O3 In01 121.51(8) . . ?
C3 N1 In01 122.80(9) . . ?
C3 N1 C18 116.95(11) . . ?
C18 N1 In01 119.59(8) . . ?
C20 N2 In01 118.66(8) . . ?
C21 N2 In01 124.00(9) . . ?
C21 N2 C20 116.96(11) . . ?
O1 C1 C2 122.20(12) . . ?
O1 C1 C13 121.39(12) . . ?
C2 C1 C13 116.33(12) . . ?
C1 C2 C3 126.50(12) . . ?
C6 C2 C1 123.45(12) . . ?
C6 C2 C3 109.89(11) . . ?
N1 C3 C2 126.62(12) . . ?
N1 C3 C4 124.49(12) . . ?
C2 C3 C4 108.88(11) . . ?
C3 C4 C5 105.26(11) . . ?
C3 C4 H4A 107.7(11) . . ?
C3 C4 H4B 111.1(11) . . ?
C5 C4 H4A 111.3(11) . . ?
C5 C4 H4B 113.2(11) . . ?
H4A C4 H4B 108.3(15) . . ?
C4 C5 H5A 110.7 . . ?
C4 C5 H5B 110.7 . . ?
H5A C5 H5B 108.8 . . ?
C6 C5 C4 105.17(11) . . ?
C6 C5 H5A 110.7 . . ?
C6 C5 H5B 110.7 . . ?
C2 C6 C5 109.51(11) . . ?
C7 C6 C2 120.44(12) . . ?
C7 C6 C5 130.03(12) . . ?
C6 C7 C8 124.01(12) . . ?
C6 C7 C12 115.45(12) . . ?
C12 C7 C8 120.34(12) . . ?
C9 C8 C7 109.39(11) . . ?
C9 C8 C10 109.39(13) . . ?
C10 C8 C7 111.83(12) . . ?
C11 C8 C7 111.96(12) . . ?
C11 C8 C9 107.08(13) . . ?
C11 C8 C10 107.04(14) . . ?
C8 C9 H9A 109.5 . . ?
C8 C9 H9B 109.5 . . ?
C8 C9 H9C 109.5 . . ?
H9A C9 H9B 109.5 . . ?
H9A C9 H9C 109.5 . . ?
H9B C9 H9C 109.5 . . ?
C8 C10 H10A 109.5 . . ?
C8 C10 H10B 109.5 . . ?
C8 C10 H10C 109.5 . . ?
H10A C10 H10B 109.5 . . ?
H10A C10 H10C 109.5 . . ?
H10B C10 H10C 109.5 . . ?
C8 C11 H11A 109.5 . . ?
C8 C11 H11B 109.5 . . ?
C8 C11 H11C 109.5 . . ?
H11A C11 H11B 109.5 . . ?
H11A C11 H11C 109.5 . . ?
H11B C11 H11C 109.5 . . ?
C7 C12 H12 116.9 . . ?
C13 C12 C7 126.15(12) . . ?
C13 C12 H12 116.9 . . ?
C1 C13 C16 120.81(12) . . ?
C12 C13 C1 118.13(12) . . ?
C12 C13 C16 120.99(12) . . ?
H14A C14 H14B 109.5 . . ?
H14A C14 H14C 109.5 . . ?
H14B C14 H14C 109.5 . . ?
C16 C14 H14A 109.5 . . ?
C16 C14 H14B 109.5 . . ?
C16 C14 H14C 109.5 . . ?
H15A C15 H15B 109.5 . . ?
H15A C15 H15C 109.5 . . ?
H15B C15 H15C 109.5 . . ?
C16 C15 H15A 109.5 . . ?
C16 C15 H15B 109.5 . . ?
C16 C15 H15C 109.5 . . ?
C13 C16 C14 108.95(11) . . ?
C13 C16 C17 111.08(11) . . ?
C15 C16 C13 112.02(12) . . ?
C15 C16 C14 107.84(11) . . ?
C15 C16 C17 107.28(11) . . ?
C17 C16 C14 109.60(12) . . ?
C16 C17 H17A 109.5 . . ?
C16 C17 H17B 109.5 . . ?
C16 C17 H17C 109.5 . . ?
H17A C17 H17B 109.5 . . ?
H17A C17 H17C 109.5 . . ?
H17B C17 H17C 109.5 . . ?
N1 C18 H18A 109.3 . . ?
N1 C18 H18B 109.3 . . ?
N1 C18 C19 111.44(11) . . ?
H18A C18 H18B 108.0 . . ?
C19 C18 H18A 109.3 . . ?
C19 C18 H18B 109.3 . . ?
C18 C19 H19A 108.8 . . ?
C18 C19 H19B 108.8 . . ?
H19A C19 H19B 107.7 . . ?
C20 C19 C18 113.86(11) . . ?
C20 C19 H19A 108.8 . . ?
C20 C19 H19B 108.8 . . ?
N2 C20 C19 111.92(11) . . ?
N2 C20 H20A 109.2 . . ?
N2 C20 H20B 109.2 . . ?
C19 C20 H20A 109.2 . . ?
C19 C20 H20B 109.2 . . ?
H20A C20 H20B 107.9 . . ?
N2 C21 C22 127.21(12) . . ?
N2 C21 C37 124.17(12) . . ?
C22 C21 C37 108.61(11) . . ?
C23 C22 C21 126.93(12) . . ?
C23 C22 C35 123.16(12) . . ?
C35 C22 C21 109.91(11) . . ?
O2 C23 C22 122.71(12) . . ?
O2 C23 C24 120.74(12) . . ?
C22 C23 C24 116.54(12) . . ?
C23 C24 C25 121.43(12) . . ?
C29 C24 C23 117.97(12) . . ?
C29 C24 C25 120.60(12) . . ?
C24 C25 C27 109.87(11) . . ?
C26 C25 C24 109.71(11) . . ?
C26 C25 C27 110.34(12) . . ?
C26 C25 C28 107.31(12) . . ?
C28 C25 C24 112.28(12) . . ?
C28 C25 C27 107.27(12) . . ?
C25 C26 H26A 109.5 . . ?
C25 C26 H26B 109.5 . . ?
C25 C26 H26C 109.5 . . ?
H26A C26 H26B 109.5 . . ?
H26A C26 H26C 109.5 . . ?
H26B C26 H26C 109.5 . . ?
C25 C27 H27A 109.5 . . ?
C25 C27 H27B 109.5 . . ?
C25 C27 H27C 109.5 . . ?
H27A C27 H27B 109.5 . . ?
H27A C27 H27C 109.5 . . ?
H27B C27 H27C 109.5 . . ?
C25 C28 H28A 109.5 . . ?
C25 C28 H28B 109.5 . . ?
C25 C28 H28C 109.5 . . ?
H28A C28 H28B 109.5 . . ?
H28A C28 H28C 109.5 . . ?
H28B C28 H28C 109.5 . . ?
C24 C29 H29 116.7 . . ?
C24 C29 C30 126.50(13) . . ?
C30 C29 H29 116.7 . . ?
C29 C30 C31 120.36(12) . . ?
C35 C30 C29 115.28(12) . . ?
C35 C30 C31 124.36(12) . . ?
C32 C31 C30 110.44(13) . . ?
C32 C31 C33 109.85(16) . . ?
C32 C31 C34 107.49(14) . . ?
C33 C31 C30 110.80(13) . . ?
C33 C31 C34 106.55(13) . . ?
C34 C31 C30 111.58(12) . . ?
C31 C32 H32A 109.5 . . ?
C31 C32 H32B 109.5 . . ?
C31 C32 H32C 109.5 . . ?
H32A C32 H32B 109.5 . . ?
H32A C32 H32C 109.5 . . ?
H32B C32 H32C 109.5 . . ?
C31 C33 H33A 109.5 . . ?
C31 C33 H33B 109.5 . . ?
C31 C33 H33C 109.5 . . ?
H33A C33 H33B 109.5 . . ?
H33A C33 H33C 109.5 . . ?
H33B C33 H33C 109.5 . . ?
C31 C34 H34A 109.5 . . ?
C31 C34 H34B 109.5 . . ?
C31 C34 H34C 109.5 . . ?
H34A C34 H34B 109.5 . . ?
H34A C34 H34C 109.5 . . ?
H34B C34 H34C 109.5 . . ?
C22 C35 C36 109.75(11) . . ?
C30 C35 C22 120.51(12) . . ?
C30 C35 C36 129.74(12) . . ?
C35 C36 C37 105.24(11) . . ?
C35 C36 H36A 110.6(11) . . ?
C35 C36 H36B 113.3(10) . . ?
C37 C36 H36A 108.8(11) . . ?
C37 C36 H36B 111.0(10) . . ?
H36A C36 H36B 107.8(15) . . ?
C21 C37 C36 105.72(11) . . ?
C21 C37 H37A 112.6(11) . . ?
C21 C37 H37B 109.7(11) . . ?
C36 C37 H37A 113.7(11) . . ?
C36 C37 H37B 111.4(11) . . ?
H37A C37 H37B 103.7(15) . . ?
O3 C38 C39 109.11(13) . . ?
O3 C38 C40 110.44(12) . . ?
O3 C38 C41 107.64(12) . . ?
C40 C38 C39 109.84(16) . . ?
C40 C38 C41 108.81(16) . . ?
C41 C38 C39 110.97(19) . . ?
C38 C39 H39A 109.5 . . ?
C38 C39 H39B 109.5 . . ?
C38 C39 H39C 109.5 . . ?
H39A C39 H39B 109.5 . . ?
H39A C39 H39C 109.5 . . ?
H39B C39 H39C 109.5 . . ?
C38 C40 H40A 109.5 . . ?
C38 C40 H40B 109.5 . . ?
C38 C40 H40C 109.5 . . ?
H40A C40 H40B 109.5 . . ?
H40A C40 H40C 109.5 . . ?
H40B C40 H40C 109.5 . . ?
C38 C41 H41A 109.5 . . ?
C38 C41 H41B 109.5 . . ?
C38 C41 H41C 109.5 . . ?
H41A C41 H41B 109.5 . . ?
H41A C41 H41C 109.5 . . ?
H41B C41 H41C 109.5 . . ?
H42A C42 H42B 109.5 . . ?
H42A C42 H42C 109.5 . . ?
H42B C42 H42C 109.5 . . ?
C43 C42 H42A 109.5 . . ?
C43 C42 H42B 109.5 . . ?
C43 C42 H42C 109.5 . . ?
C42 C43 H43A 109.1 . . ?
C42 C43 H43B 109.1 . . ?
H43A C43 H43B 107.9 . . ?
C44 C43 C42 112.3(2) . . ?
C44 C43 H43A 109.1 . . ?
C44 C43 H43B 109.1 . . ?
C43 C44 C44 115.3(3) . 3_566 ?
C43 C44 H44A 108.4 . . ?
C43 C44 H44B 108.4 . . ?
C44 C44 H44A 108.4 3_566 . ?
C44 C44 H44B 108.4 3_566 . ?
H44A C44 H44B 107.5 . . ?
C46 C45 H45 119.9 . . ?
C47 C45 H45 119.9 3_656 . ?
C47 C45 C46 120.13(16) 3_656 . ?
C45 C46 H46 119.9 . . ?
C47 C46 C45 120.30(17) . . ?
C47 C46 H46 119.9 . . ?
C45 C47 C46 119.58(17) 3_656 . ?
C45 C47 H47 120.2 3_656 . ?
C46 C47 H47 120.2 . . ?

loop_
_geom_bond_atom_site_label_1
_geom_bond_atom_site_label_2
_geom_bond_distance
_geom_bond_site_symmetry_2
_geom_bond_publ_flag
In01 O1 2.1069(9) . ?
In01 O2 2.0917(9) . ?
In01 O3 2.0249(9) . ?
In01 N1 2.1935(11) . ?
In01 N2 2.2591(11) . ?
O1 C1 1.3187(16) . ?
O2 C23 1.3234(16) . ?
O3 C38 1.4250(16) . ?
N1 C3 1.3021(18) . ?
N1 C18 1.4803(16) . ?
N2 C20 1.4777(17) . ?
N2 C21 1.2934(18) . ?
C1 C2 1.4151(18) . ?
C1 C13 1.4229(18) . ?
C2 C3 1.4457(18) . ?
C2 C6 1.4131(18) . ?
C3 C4 1.5062(18) . ?
C4 C5 1.5300(19) . ?
C4 H4A 0.953(19) . ?
C4 H4B 0.950(19) . ?
C5 H5A 0.9900 . ?
C5 H5B 0.9900 . ?
C5 C6 1.5138(18) . ?
C6 C7 1.3876(19) . ?
C7 C8 1.5461(18) . ?
C7 C12 1.406(2) . ?
C8 C9 1.536(2) . ?
C8 C10 1.537(2) . ?
C8 C11 1.535(2) . ?
C9 H9A 0.9800 . ?
C9 H9B 0.9800 . ?
C9 H9C 0.9800 . ?
C10 H10A 0.9800 . ?
C10 H10B 0.9800 . ?
C10 H10C 0.9800 . ?
C11 H11A 0.9800 . ?
C11 H11B 0.9800 . ?
C11 H11C 0.9800 . ?
C12 H12 0.9500 . ?
C12 C13 1.3934(19) . ?
C13 C16 1.5358(19) . ?
C14 H14A 0.9800 . ?
C14 H14B 0.9800 . ?
C14 H14C 0.9800 . ?
C14 C16 1.5406(19) . ?
C15 H15A 0.9800 . ?
C15 H15B 0.9800 . ?
C15 H15C 0.9800 . ?
C15 C16 1.5328(19) . ?
C16 C17 1.5386(19) . ?
C17 H17A 0.9800 . ?
C17 H17B 0.9800 . ?
C17 H17C 0.9800 . ?
C18 H18A 0.9900 . ?
C18 H18B 0.9900 . ?
C18 C19 1.5202(19) . ?
C19 H19A 0.9900 . ?
C19 H19B 0.9900 . ?
C19 C20 1.5191(19) . ?
C20 H20A 0.9900 . ?
C20 H20B 0.9900 . ?
C21 C22 1.4509(18) . ?
C21 C37 1.5121(18) . ?
C22 C23 1.4161(19) . ?
C22 C35 1.4179(18) . ?
C23 C24 1.4227(19) . ?
C24 C25 1.5391(18) . ?
C24 C29 1.3923(19) . ?
C25 C26 1.534(2) . ?
C25 C27 1.540(2) . ?
C25 C28 1.538(2) . ?
C26 H26A 0.9800 . ?
C26 H26B 0.9800 . ?
C26 H26C 0.9800 . ?
C27 H27A 0.9800 . ?
C27 H27B 0.9800 . ?
C27 H27C 0.9800 . ?
C28 H28A 0.9800 . ?
C28 H28B 0.9800 . ?
C28 H28C 0.9800 . ?
C29 H29 0.9500 . ?
C29 C30 1.4043(19) . ?
C30 C31 1.5445(18) . ?
C30 C35 1.3889(19) . ?
C31 C32 1.529(2) . ?
C31 C33 1.535(2) . ?
C31 C34 1.539(2) . ?
C32 H32A 0.9800 . ?
C32 H32B 0.9800 . ?
C32 H32C 0.9800 . ?
C33 H33A 0.9800 . ?
C33 H33B 0.9800 . ?
C33 H33C 0.9800 . ?
C34 H34A 0.9800 . ?
C34 H34B 0.9800 . ?
C34 H34C 0.9800 . ?
C35 C36 1.5161(19) . ?
C36 C37 1.5303(19) . ?
C36 H36A 0.960(19) . ?
C36 H36B 0.944(18) . ?
C37 H37A 0.95(2) . ?
C37 H37B 0.98(2) . ?
C38 C39 1.519(2) . ?
C38 C40 1.511(2) . ?
C38 C41 1.518(2) . ?
C39 H39A 0.9800 . ?
C39 H39B 0.9800 . ?
C39 H39C 0.9800 . ?
C40 H40A 0.9800 . ?
C40 H40B 0.9800 . ?
C40 H40C 0.9800 . ?
C41 H41A 0.9800 . ?
C41 H41B 0.9800 . ?
C41 H41C 0.9800 . ?
C42 H42A 0.9800 . ?
C42 H42B 0.9800 . ?
C42 H42C 0.9800 . ?
C42 C43 1.545(4) . ?
C43 H43A 0.9900 . ?
C43 H43B 0.9900 . ?
C43 C44 1.498(3) . ?
C44 C44 1.510(5) 3_566 ?
C44 H44A 0.9900 . ?
C44 H44B 0.9900 . ?
C45 H45 0.9500 . ?
C45 C46 1.386(3) . ?
C45 C47 1.374(3) 3_656 ?
C46 H46 0.9500 . ?
C46 C47 1.386(3) . ?
C47 H47 0.9500 . ?

loop_
_geom_torsion_atom_site_label_1
_geom_torsion_atom_site_label_2
_geom_torsion_atom_site_label_3
_geom_torsion_atom_site_label_4
_geom_torsion
_geom_torsion_site_symmetry_1
_geom_torsion_site_symmetry_2
_geom_torsion_site_symmetry_3
_geom_torsion_site_symmetry_4
_geom_torsion_publ_flag
In01 O1 C1 C2 22.36(17) . . . . ?
In01 O1 C1 C13 -160.86(9) . . . . ?
In01 O2 C23 C22 13.38(19) . . . . ?
In01 O2 C23 C24 -167.46(9) . . . . ?
In01 O3 C38 C39 -69.20(17) . . . . ?
In01 O3 C38 C40 51.63(16) . . . . ?
In01 O3 C38 C41 170.29(15) . . . . ?
In01 N1 C3 C2 -14.41(18) . . . . ?
In01 N1 C3 C4 166.95(10) . . . . ?
In01 N1 C18 C19 18.99(14) . . . . ?
In01 N2 C20 C19 13.31(14) . . . . ?
In01 N2 C21 C22 -5.17(19) . . . . ?
In01 N2 C21 C37 174.50(9) . . . . ?
O1 C1 C2 C3 4.1(2) . . . . ?
O1 C1 C2 C6 179.00(12) . . . . ?
O1 C1 C13 C12 -179.52(12) . . . . ?
O1 C1 C13 C16 -2.71(19) . . . . ?
O2 C23 C24 C25 -0.2(2) . . . . ?
O2 C23 C24 C29 178.89(12) . . . . ?
N1 C3 C4 C5 -171.47(12) . . . . ?
N1 C18 C19 C20 -80.91(14) . . . . ?
N2 C21 C22 C23 -4.9(2) . . . . ?
N2 C21 C22 C35 175.17(13) . . . . ?
N2 C21 C37 C36 -171.53(12) . . . . ?
C1 C2 C3 N1 -7.3(2) . . . . ?
C1 C2 C3 C4 171.48(12) . . . . ?
C1 C2 C6 C5 -179.20(12) . . . . ?
C1 C2 C6 C7 -0.5(2) . . . . ?
C1 C13 C16 C14 -62.54(16) . . . . ?
C1 C13 C16 C15 178.23(12) . . . . ?
C1 C13 C16 C17 58.28(16) . . . . ?
C2 C1 C13 C12 -2.56(18) . . . . ?
C2 C1 C13 C16 174.24(11) . . . . ?
C2 C3 C4 C5 9.69(14) . . . . ?
C2 C6 C7 C8 -175.48(12) . . . . ?
C2 C6 C7 C12 -0.57(18) . . . . ?
C3 N1 C18 C19 -170.05(11) . . . . ?
C3 C2 C6 C5 -3.54(15) . . . . ?
C3 C2 C6 C7 175.19(12) . . . . ?
C3 C4 C5 C6 -11.33(14) . . . . ?
C4 C5 C6 C2 9.43(14) . . . . ?
C4 C5 C6 C7 -169.15(13) . . . . ?
C5 C6 C7 C8 3.0(2) . . . . ?
C5 C6 C7 C12 177.87(13) . . . . ?
C6 C2 C3 N1 177.17(12) . . . . ?
C6 C2 C3 C4 -4.02(15) . . . . ?
C6 C7 C8 C9 71.12(17) . . . . ?
C6 C7 C8 C10 -50.22(19) . . . . ?
C6 C7 C8 C11 -170.35(14) . . . . ?
C6 C7 C12 C13 -0.1(2) . . . . ?
C7 C12 C13 C1 1.7(2) . . . . ?
C7 C12 C13 C16 -175.09(13) . . . . ?
C8 C7 C12 C13 175.05(13) . . . . ?
C12 C7 C8 C9 -103.56(15) . . . . ?
C12 C7 C8 C10 135.10(15) . . . . ?
C12 C7 C8 C11 14.97(19) . . . . ?
C12 C13 C16 C14 114.17(14) . . . . ?
C12 C13 C16 C15 -5.06(17) . . . . ?
C12 C13 C16 C17 -125.01(14) . . . . ?
C13 C1 C2 C3 -172.86(12) . . . . ?
C13 C1 C2 C6 2.06(19) . . . . ?
C18 N1 C3 C2 174.94(12) . . . . ?
C18 N1 C3 C4 -3.70(18) . . . . ?
C18 C19 C20 N2 59.97(15) . . . . ?
C20 N2 C21 C22 -178.02(12) . . . . ?
C20 N2 C21 C37 1.65(19) . . . . ?
C21 N2 C20 C19 -173.44(11) . . . . ?
C21 C22 C23 O2 1.5(2) . . . . ?
C21 C22 C23 C24 -177.74(12) . . . . ?
C21 C22 C35 C30 179.43(12) . . . . ?
C21 C22 C35 C36 -1.12(15) . . . . ?
C22 C21 C37 C36 8.19(15) . . . . ?
C22 C23 C24 C25 179.05(12) . . . . ?
C22 C23 C24 C29 -1.90(19) . . . . ?
C22 C35 C36 C37 6.16(15) . . . . ?
C23 C22 C35 C30 -0.5(2) . . . . ?
C23 C22 C35 C36 178.99(12) . . . . ?
C23 C24 C25 C26 63.18(16) . . . . ?
C23 C24 C25 C27 -58.29(17) . . . . ?
C23 C24 C25 C28 -177.58(13) . . . . ?
C23 C24 C29 C30 0.1(2) . . . . ?
C24 C29 C30 C31 -177.60(13) . . . . ?
C24 C29 C30 C35 1.6(2) . . . . ?
C25 C24 C29 C30 179.15(13) . . . . ?
C29 C24 C25 C26 -115.84(14) . . . . ?
C29 C24 C25 C27 122.69(14) . . . . ?
C29 C24 C25 C28 3.39(19) . . . . ?
C29 C30 C31 C32 119.46(16) . . . . ?
C29 C30 C31 C33 -118.58(16) . . . . ?
C29 C30 C31 C34 -0.03(19) . . . . ?
C29 C30 C35 C22 -1.35(19) . . . . ?
C29 C30 C35 C36 179.32(13) . . . . ?
C30 C35 C36 C37 -174.46(13) . . . . ?
C31 C30 C35 C22 177.79(13) . . . . ?
C31 C30 C35 C36 -1.5(2) . . . . ?
C35 C22 C23 O2 -178.67(12) . . . . ?
C35 C22 C23 C24 2.13(19) . . . . ?
C35 C30 C31 C32 -59.65(19) . . . . ?
C35 C30 C31 C33 62.31(19) . . . . ?
C35 C30 C31 C34 -179.14(14) . . . . ?
C35 C36 C37 C21 -8.54(14) . . . . ?
C37 C21 C22 C23 175.34(13) . . . . ?
C37 C21 C22 C35 -4.54(15) . . . . ?
C42 C43 C44 C44 175.8(2) . . . 3_566 ?
C45 C46 C47 C45 -0.5(3) . . . 3_656 ?
C47 C45 C46 C47 0.5(3) 3_656 . . . ?
